data_7105390
loop_
_publ_author_name
'Liu, Xianchun'
'Xing, Yan'
'Wang, Xinlong'
'Xu, Hongbin'
'Liu, Xizheng'
'Shao, Kuizhan'
'Su, Zhongmin'

_publ_section_title
;
 Chirality and magnetism of an open-framework cobalt phosphite containing
 helical channels from achiral materials
;
_journal_coden_ASTM CHCOFS
_journal_issue 15
_journal_name_full
;
 Chemical Communications (Cambridge, United Kingdom)
;
_journal_page_first 2614
_journal_page_last 2616
_journal_paper_doi 10.1039/b923028a
_journal_volume 46
_journal_year 2010
_chemical_formula_moiety 'Co H2 O6 P2, C6 H14 N2'
_chemical_formula_sum 'C6 H16 Co N2 O6 P2'
_chemical_formula_weight 333.08
_chemical_melting_point ?
_space_group_IT_number 19
_symmetry_cell_setting orthorhombic
_symmetry_space_group_name_Hall 'P 2ac 2ab'
_symmetry_space_group_name_H-M 'P 21 21 21'
_atom_sites_solution_hydrogens geom
_atom_sites_solution_primary direct
_atom_sites_solution_secondary difmap
_audit_creation_method SHELXL-97
_cell_angle_alpha 90.00
_cell_angle_beta 90.00
_cell_angle_gamma 90.00
_cell_formula_units_Z 4
_cell_length_a 10.1040(4)
_cell_length_b 10.8100(5)
_cell_length_c 10.9930(5)
_cell_measurement_reflns_used 1387
_cell_measurement_temperature 293(2)
_cell_measurement_theta_max 26.07
_cell_measurement_theta_min 2.64
_cell_volume 1200.70(9)
_computing_cell_refinement 'Bruker SMART'
_computing_data_collection 'Bruker SMART'
_computing_data_reduction 'Bruker SAINT software (Bruker, 1999)'
_computing_molecular_graphics 'SHELXTL-PLUS (Sheldrick, 1990)'
_computing_publication_material SHELXL-97
_computing_structure_refinement 'SHELXL-97 (Sheldrick, 1997)'
_computing_structure_solution 'SHELXS-97(Sheldrick, 1997)'
_diffrn_ambient_temperature 293(2)
_diffrn_measured_fraction_theta_full 1.000
_diffrn_measured_fraction_theta_max 1.000
_diffrn_measurement_device_type 'Bruker SMART APEX CCD'
_diffrn_measurement_method 'phi and omega scans'
_diffrn_radiation_monochromator graphite
_diffrn_radiation_source 'fine-focus sealed tube'
_diffrn_radiation_type MoK\a
_diffrn_radiation_wavelength 0.71069
_diffrn_reflns_av_R_equivalents 0.0180
_diffrn_reflns_av_sigmaI/netI 0.0267
_diffrn_reflns_limit_h_max 12
_diffrn_reflns_limit_h_min -12
_diffrn_reflns_limit_k_max 13
_diffrn_reflns_limit_k_min -13
_diffrn_reflns_limit_l_max 13
_diffrn_reflns_limit_l_min -8
_diffrn_reflns_number 6673
_diffrn_reflns_theta_full 25.00
_diffrn_reflns_theta_max 26.07
_diffrn_reflns_theta_min 2.64
_diffrn_standards_decay_% 0
_diffrn_standards_interval_count 0
_diffrn_standards_interval_time .
_diffrn_standards_number 0
_exptl_absorpt_coefficient_mu 1.713
_exptl_absorpt_correction_T_max 0.7711
_exptl_absorpt_correction_T_min 0.7149
_exptl_absorpt_correction_type empirical
_exptl_absorpt_process_details SADABS
_exptl_crystal_colour blue
_exptl_crystal_density_diffrn 1.843
_exptl_crystal_density_meas ?
_exptl_crystal_density_method 'not measured'
_exptl_crystal_description block
_exptl_crystal_F_000 684
_exptl_crystal_size_max 0.21
_exptl_crystal_size_mid 0.18
_exptl_crystal_size_min 0.16
_refine_diff_density_max 0.607
_refine_diff_density_min -0.300
_refine_diff_density_rms 0.053
_refine_ls_abs_structure_details 'Flack H D (1983), Acta Cryst. A39, 876-881'
_refine_ls_abs_structure_Flack 0.034(14)
_refine_ls_extinction_method none
_refine_ls_goodness_of_fit_ref 1.084
_refine_ls_hydrogen_treatment mixed
_refine_ls_matrix_type full
_refine_ls_number_parameters 168
_refine_ls_number_reflns 2368
_refine_ls_number_restraints 2
_refine_ls_restrained_S_all 1.084
_refine_ls_R_factor_all 0.0221
_refine_ls_R_factor_gt 0.0209
_refine_ls_shift/su_max 0.000
_refine_ls_shift/su_mean 0.000
_refine_ls_structure_factor_coef Fsqd
_refine_ls_weighting_details 'calc w=1/[\s^2^(Fo^2^)+(0.0384P)^2^+0.0000P] where P=(Fo^2^+2Fc^2^)/3'
_refine_ls_weighting_scheme calc
_refine_ls_wR_factor_gt 0.0603
_refine_ls_wR_factor_ref 0.0608
_reflns_number_gt 2272
_reflns_number_total 2368
_reflns_threshold_expression >2sigma(I)
_cod_data_source_file b923028a.txt
_cod_data_source_block Xing
_cod_depositor_comments
;
The following automatic conversions were performed:

'_chemical_melting_point' value 'not measured' was changed to '?' -
the value is undefined or not given.

Automatic conversion script
Id: cif_fix_values 1646 2011-03-28 12:23:43Z adriana 

The following automatic conversions were performed:

'_exptl_crystal_density_meas' value 'none' was changed to '?' - the
value is perceived as not measured.

Automatic conversion script
Id: cif_fix_values 3008 2015-01-20 13:52:24Z robertas 
;
_cod_database_code 7105390

loop_
_symmetry_equiv_pos_as_xyz
'x, y, z'
'-x+1/2, -y, z+1/2'
'x+1/2, -y+1/2, -z'
'-x, y+1/2, -z+1/2'

loop_
_atom_site_label
_atom_site_type_symbol
_atom_site_fract_x
_atom_site_fract_y
_atom_site_fract_z
_atom_site_U_iso_or_equiv
_atom_site_adp_type
_atom_site_occupancy
_atom_site_symmetry_multiplicity
_atom_site_calc_flag
_atom_site_refinement_flags
_atom_site_disorder_assembly
_atom_site_disorder_group
C1 C 0.4931(3) -0.3266(3) -0.1626(2) 0.0347(6) Uani 1 1 d . . .
H1A H 0.4686 -0.2499 -0.2025 0.042 Uiso 1 1 calc R . .
H1B H 0.5860 -0.3423 -0.1786 0.042 Uiso 1 1 calc R . .
C2 C 0.4279(3) -0.5422(2) -0.1317(2) 0.0302(5) Uani 1 1 d . . .
H2A H 0.5213 -0.5594 -0.1204 0.036 Uiso 1 1 calc R . .
H2B H 0.3871 -0.6136 -0.1697 0.036 Uiso 1 1 calc R . .
C3 C 0.2369(2) -0.3407(2) -0.0817(2) 0.0319(6) Uani 1 1 d . . .
H3A H 0.2326 -0.2511 -0.0843 0.038 Uiso 1 1 calc R . .
H3B H 0.1519 -0.3719 -0.0545 0.038 Uiso 1 1 calc R . .
C4 C 0.4697(2) -0.3164(2) -0.0275(2) 0.0327(6) Uani 1 1 d . . .
H4C H 0.5426 -0.3540 0.0165 0.039 Uiso 1 1 calc R . .
H4D H 0.4643 -0.2300 -0.0040 0.039 Uiso 1 1 calc R . .
C5 C 0.3622(2) -0.5162(2) -0.0081(2) 0.0301(5) Uani 1 1 d . . .
H5A H 0.2775 -0.5582 -0.0033 0.036 Uiso 1 1 calc R . .
H5B H 0.4180 -0.5462 0.0574 0.036 Uiso 1 1 calc R . .
C6 C 0.2690(2) -0.3916(2) -0.2080(3) 0.0312(5) Uani 1 1 d . . .
H6C H 0.2123 -0.4617 -0.2260 0.037 Uiso 1 1 calc R . .
H6D H 0.2536 -0.3284 -0.2690 0.037 Uiso 1 1 calc R . .
N1 N 0.41075(18) -0.43076(18) -0.2103(2) 0.0257(4) Uani 1 1 d . . .
N2 N 0.34306(19) -0.38095(18) 0.00329(19) 0.0264(4) Uani 1 1 d . . .
O1 O 0.20019(18) 0.02758(18) 0.54562(15) 0.0371(5) Uani 1 1 d . . .
O2 O 0.5534(2) -0.34242(17) 0.2682(2) 0.0460(5) Uani 1 1 d . . .
O3 O 0.30965(18) -0.30847(19) 0.22555(17) 0.0373(4) Uani 1 1 d . . .
O4 O 0.19918(16) 0.02642(18) 0.31719(15) 0.0334(4) Uani 1 1 d . . .
O5 O -0.00834(16) -0.0241(2) 0.42845(15) 0.0391(5) Uani 1 1 d . . .
O6 O 0.46362(16) -0.13166(15) 0.2761(2) 0.0369(4) Uani 1 1 d . . .
P1 P 0.14181(6) -0.02975(5) 0.43213(5) 0.02426(14) Uani 1 1 d D . .
P2 P 0.43154(6) -0.26680(5) 0.29475(6) 0.02442(13) Uani 1 1 d D . .
Co1 Co 0.35445(3) 0.00184(3) 0.21405(3) 0.02118(9) Uani 1 1 d . . .
H1 H 0.168(3) -0.1531(10) 0.434(2) 0.032 Uiso 1 1 d D . .
H1N H 0.437(3) -0.454(3) -0.302(3) 0.048(9) Uiso 1 1 d . . .
H2 H 0.405(3) -0.277(4) 0.4166(11) 0.072 Uiso 1 1 d D . .
H2N H 0.327(3) -0.360(3) 0.080(3) 0.056(10) Uiso 1 1 d . . .

loop_
_atom_site_aniso_label
_atom_site_aniso_U_11
_atom_site_aniso_U_22
_atom_site_aniso_U_33
_atom_site_aniso_U_23
_atom_site_aniso_U_13
_atom_site_aniso_U_12
C1 0.0301(13) 0.0383(14) 0.0356(14) -0.0011(12) 0.0076(12) -0.0089(11)
C2 0.0315(12) 0.0271(12) 0.0322(13) -0.0035(10) 0.0003(11) 0.0058(10)
C3 0.0244(12) 0.0320(13) 0.0392(15) -0.0021(12) 0.0001(11) 0.0041(9)
C4 0.0277(12) 0.0348(13) 0.0358(14) -0.0088(11) 0.0001(11) -0.0090(11)
C5 0.0344(11) 0.0286(12) 0.0273(11) 0.0024(10) -0.0001(11) -0.0004(12)
C6 0.0265(11) 0.0373(13) 0.0296(12) 0.0002(12) -0.0060(11) 0.0052(10)
N1 0.0249(9) 0.0317(10) 0.0204(9) -0.0030(9) 0.0021(9) 0.0003(8)
N2 0.0265(10) 0.0298(10) 0.0229(10) -0.0055(8) 0.0029(10) -0.0013(9)
O1 0.0411(10) 0.0511(12) 0.0191(8) -0.0019(8) -0.0018(7) -0.0142(9)
O2 0.0477(11) 0.0269(9) 0.0633(14) 0.0056(10) 0.0122(11) 0.0137(8)
O3 0.0352(9) 0.0450(10) 0.0315(10) -0.0118(9) 0.0076(8) -0.0142(8)
O4 0.0306(8) 0.0474(11) 0.0222(9) 0.0020(8) 0.0077(7) 0.0022(8)
O5 0.0246(8) 0.0688(14) 0.0240(8) -0.0034(10) 0.0032(7) -0.0055(9)
O6 0.0342(9) 0.0204(8) 0.0559(12) -0.0007(9) -0.0132(9) 0.0015(8)
P1 0.0270(3) 0.0293(3) 0.0164(3) -0.0010(2) 0.0006(3) -0.0016(2)
P2 0.0301(3) 0.0196(3) 0.0236(3) -0.0009(2) 0.0023(3) 0.0021(2)
Co1 0.02211(14) 0.02190(15) 0.01953(15) -0.00003(13) 0.00067(12) -0.00081(13)

loop_
_atom_type_symbol
_atom_type_description
_atom_type_scat_dispersion_real
_atom_type_scat_dispersion_imag
_atom_type_scat_source
C C 0.0033 0.0016 'International Tables Vol C Tables 4.2.6.8 and 6.1.1.4'
H H 0.0000 0.0000 'International Tables Vol C Tables 4.2.6.8 and 6.1.1.4'
N N 0.0061 0.0033 'International Tables Vol C Tables 4.2.6.8 and 6.1.1.4'
O O 0.0106 0.0060 'International Tables Vol C Tables 4.2.6.8 and 6.1.1.4'
P P 0.1023 0.0942 'International Tables Vol C Tables 4.2.6.8 and 6.1.1.4'
Co Co 0.3494 0.9721 'International Tables Vol C Tables 4.2.6.8 and 6.1.1.4'

loop_
_geom_angle_atom_site_label_1
_geom_angle_atom_site_label_2
_geom_angle_atom_site_label_3
_geom_angle
_geom_angle_site_symmetry_1
_geom_angle_site_symmetry_3
_geom_angle_publ_flag
N1 C1 C4 108.3(2) . . ?
N1 C1 H1A 110.0 . . ?
C4 C1 H1A 110.0 . . ?
N1 C1 H1B 110.0 . . ?
C4 C1 H1B 110.0 . . ?
H1A C1 H1B 108.4 . . ?
N1 C2 C5 108.31(18) . . ?
N1 C2 H2A 110.0 . . ?
C5 C2 H2A 110.0 . . ?
N1 C2 H2B 110.0 . . ?
C5 C2 H2B 110.0 . . ?
H2A C2 H2B 108.4 . . ?
N2 C3 C6 108.25(19) . . ?
N2 C3 H3A 110.0 . . ?
C6 C3 H3A 110.0 . . ?
N2 C3 H3B 110.0 . . ?
C6 C3 H3B 110.0 . . ?
H3A C3 H3B 108.4 . . ?
N2 C4 C1 108.8(2) . . ?
N2 C4 H4C 109.9 . . ?
C1 C4 H4C 109.9 . . ?
N2 C4 H4D 109.9 . . ?
C1 C4 H4D 109.9 . . ?
H4C C4 H4D 108.3 . . ?
N2 C5 C2 108.14(19) . . ?
N2 C5 H5A 110.1 . . ?
C2 C5 H5A 110.1 . . ?
N2 C5 H5B 110.1 . . ?
C2 C5 H5B 110.1 . . ?
H5A C5 H5B 108.4 . . ?
N1 C6 C3 108.7(2) . . ?
N1 C6 H6C 110.0 . . ?
C3 C6 H6C 110.0 . . ?
N1 C6 H6D 110.0 . . ?
C3 C6 H6D 110.0 . . ?
H6C C6 H6D 108.3 . . ?
C2 N1 C6 109.30(18) . . ?
C2 N1 C1 109.86(19) . . ?
C6 N1 C1 108.3(2) . . ?
C2 N1 H1N 109.0(17) . . ?
C6 N1 H1N 108.6(17) . . ?
C1 N1 H1N 111.8(16) . . ?
C5 N2 C3 109.25(19) . . ?
C5 N2 C4 109.28(18) . . ?
C3 N2 C4 109.8(2) . . ?
C5 N2 H2N 111(2) . . ?
C3 N2 H2N 113(2) . . ?
C4 N2 H2N 105(2) . . ?
P1 O1 Co1 127.11(11) . 2 ?
P2 O2 Co1 147.82(13) . 4_645 ?
P1 O4 Co1 137.37(11) . . ?
P2 O6 Co1 130.17(11) . . ?
O1 P1 O4 111.96(10) . . ?
O1 P1 O5 113.26(11) . . ?
O4 P1 O5 110.08(10) . . ?
O1 P1 H1 108.2(11) . . ?
O4 P1 H1 109.4(11) . . ?
O5 P1 H1 103.5(11) . . ?
O2 P2 O6 108.85(11) . . ?
O2 P2 O3 113.91(12) . . ?
O6 P2 O3 113.18(11) . . ?
O2 P2 H2 107.7(15) . . ?
O6 P2 H2 104.8(16) . . ?
O3 P2 H2 107.8(15) . . ?
O2 Co1 O6 109.77(8) 4_655 . ?
O2 Co1 O4 102.10(8) 4_655 . ?
O6 Co1 O4 110.71(8) . . ?
O2 Co1 O1 111.88(9) 4_655 2_554 ?
O6 Co1 O1 111.83(9) . 2_554 ?
O4 Co1 O1 110.15(7) . 2_554 ?

loop_
_geom_bond_atom_site_label_1
_geom_bond_atom_site_label_2
_geom_bond_distance
_geom_bond_site_symmetry_2
_geom_bond_publ_flag
C1 N1 1.495(3) . ?
C1 C4 1.508(4) . ?
C1 H1A 0.9700 . ?
C1 H1B 0.9700 . ?
C2 N1 1.493(3) . ?
C2 C5 1.538(3) . ?
C2 H2A 0.9700 . ?
C2 H2B 0.9700 . ?
C3 N2 1.487(3) . ?
C3 C6 1.528(4) . ?
C3 H3A 0.9700 . ?
C3 H3B 0.9700 . ?
C4 N2 1.497(3) . ?
C4 H4C 0.9700 . ?
C4 H4D 0.9700 . ?
C5 N2 1.480(3) . ?
C5 H5A 0.9700 . ?
C5 H5B 0.9700 . ?
C6 N1 1.494(3) . ?
C6 H6C 0.9700 . ?
C6 H6D 0.9700 . ?
N1 H1N 1.07(3) . ?
N2 H2N 0.89(4) . ?
O1 P1 1.5128(18) . ?
O1 Co1 1.9581(17) 2 ?
O2 P2 1.5066(19) . ?
O2 Co1 1.9337(18) 4_645 ?
O3 P2 1.5160(19) . ?
O4 P1 1.5170(17) . ?
O4 Co1 1.9538(16) . ?
O5 P1 1.5189(17) . ?
O6 P2 1.5104(17) . ?
O6 Co1 1.9403(17) . ?
P1 H1 1.360(10) . ?
P2 H2 1.371(10) . ?
Co1 O2 1.9337(18) 4_655 ?
Co1 O1 1.9581(17) 2_554 ?

loop_
_geom_hbond_atom_site_label_D
_geom_hbond_atom_site_label_H
_geom_hbond_atom_site_label_A
_geom_hbond_distance_DH
_geom_hbond_distance_HA
_geom_hbond_distance_DA
_geom_hbond_angle_DHA
_geom_hbond_site_symmetry_A
N2 H2N O3 0.89(4) 1.70(4) 2.588(3) 174(3) .
N1 H1N O5 1.07(3) 1.52(3) 2.580(3) 172(3) 3_545

loop_
_geom_torsion_atom_site_label_1
_geom_torsion_atom_site_label_2
_geom_torsion_atom_site_label_3
_geom_torsion_atom_site_label_4
_geom_torsion
_geom_torsion_site_symmetry_1
_geom_torsion_site_symmetry_2
_geom_torsion_site_symmetry_3
_geom_torsion_site_symmetry_4
_geom_torsion_publ_flag
N1 C1 C4 N2 -19.2(3) . . . . ?
N1 C2 C5 N2 -17.4(3) . . . . ?
N2 C3 C6 N1 -16.2(3) . . . . ?
C5 C2 N1 C6 -49.3(3) . . . . ?
C5 C2 N1 C1 69.4(2) . . . . ?
C3 C6 N1 C2 69.2(2) . . . . ?
C3 C6 N1 C1 -50.5(3) . . . . ?
C4 C1 N1 C2 -47.8(3) . . . . ?
C4 C1 N1 C6 71.5(3) . . . . ?
C2 C5 N2 C3 71.0(2) . . . . ?
C2 C5 N2 C4 -49.2(3) . . . . ?
C6 C3 N2 C5 -51.1(2) . . . . ?
C6 C3 N2 C4 68.7(2) . . . . ?
C1 C4 N2 C5 71.6(3) . . . . ?
C1 C4 N2 C3 -48.2(3) . . . . ?
Co1 O1 P1 O4 173.41(13) 2 . . . ?
Co1 O1 P1 O5 48.22(18) 2 . . . ?
Co1 O4 P1 O1 85.07(19) . . . . ?
Co1 O4 P1 O5 -148.01(16) . . . . ?
Co1 O2 P2 O6 161.8(3) 4_645 . . . ?
Co1 O2 P2 O3 -70.8(3) 4_645 . . . ?
Co1 O6 P2 O2 144.91(17) . . . . ?
Co1 O6 P2 O3 17.2(2) . . . . ?
P2 O6 Co1 O2 172.85(15) . . . 4_655 ?
P2 O6 Co1 O4 60.88(19) . . . . ?
P2 O6 Co1 O1 -62.36(19) . . . 2_554 ?
P1 O4 Co1 O2 -116.36(18) . . . 4_655 ?
P1 O4 Co1 O6 0.4(2) . . . . ?
P1 O4 Co1 O1 124.64(16) . . . 2_554 ?
